data_7713442
loop_
_publ_author_name
'Wang, Zheng'
'Ma, Ning'
'Lu, Xiaochi'
'Liu, Ming'
'Liu, Tian'
'Liu, Qingbin'
'Solan, Gregory'
'Sun, Wen Hua'

_publ_section_title
;
 Robust and efficient transfer hydrogenation of carbonyl compounds
 catalyzed by NN-Mn(I) complexes
;
_journal_name_full 'Dalton Transactions'
_journal_paper_doi 10.1039/D3DT02022C
_journal_year 2023
_chemical_formula_moiety 'C15 H18 Br Mn N2 O3'
_chemical_formula_sum 'C15 H18 Br Mn N2 O3'
_chemical_formula_weight 409.16
_space_group_crystal_system monoclinic
_space_group_IT_number 15
_space_group_name_Hall '-C 2yc'
_space_group_name_H-M_alt 'C 1 2/c 1'
_atom_sites_solution_hydrogens geom
_atom_sites_solution_primary iterative
_audit_creation_date 2023-03-10
_audit_creation_method
;
Olex2 1.5
(compiled 2023.02.24 svn.rf166f9f3 for OlexSys, GUI svn.r6725)
;
_audit_update_record
;
2023-03-13 deposited with the CCDC.	2023-07-11 downloaded from the CCDC.
;
_cell_angle_alpha 90
_cell_angle_beta 111.0588(14)
_cell_angle_gamma 90
_cell_formula_units_Z 8
_cell_length_a 21.7602(3)
_cell_length_b 12.71564(11)
_cell_length_c 16.6797(2)
_cell_measurement_reflns_used 10508
_cell_measurement_temperature 169.99(10)
_cell_measurement_theta_max 76.2840
_cell_measurement_theta_min 4.0770
_cell_volume 4306.95(10)
_computing_cell_refinement 'CrysAlisPro 1.171.41.121a (Rigaku OD, 2021)'
_computing_data_collection 'CrysAlisPro 1.171.41.121a (Rigaku OD, 2021)'
_computing_data_reduction 'CrysAlisPro 1.171.41.121a (Rigaku OD, 2021)'
_computing_molecular_graphics 'Olex2 1.5 (Dolomanov et al., 2009)'
_computing_publication_material 'Olex2 1.5 (Dolomanov et al., 2009)'
_computing_structure_refinement 'SHELXL 2017/1 (Sheldrick, 2015)'
_computing_structure_solution 'olex2.solve 1.5 (Bourhis et al., 2015)'
_diffrn_ambient_environment N~2~
_diffrn_ambient_temperature 169.99(10)
_diffrn_detector 'Hybrid Pixel Array Detector'
_diffrn_detector_area_resol_mean 10.0000
_diffrn_detector_type HyPix
_diffrn_measured_fraction_theta_full 0.998
_diffrn_measured_fraction_theta_max 0.963
_diffrn_measurement_details
;
List of Runs (angles in degrees, time in seconds):

  # Type    Start    End  Width  t~exp~   \w     \q     \k     \f   Frames
#--------------------------------------------------------------------------
  1  \w     48.00 117.00   0.50    0.10    --   47.70  51.00 -15.00  138
  2  \w    123.00 169.00   0.50    0.25    --  107.36  57.00-120.00   92
  3  \w    107.00 155.00   0.50    0.25    --  107.36  51.00 -15.00   96
  4  \w     35.00 102.00   0.50    0.25    --  107.36 -77.00 120.00  134
  5  \w    -15.00  58.00   0.50    0.10    --   47.70 -51.00-161.00  146
  6  \w     35.00  61.00   0.50    0.25    --  107.36 -51.00-161.00   52
  7  \w     55.00 102.00   0.50    0.25    --  107.36 -77.00 -90.00   94
  8  \w     73.00 102.00   0.50    0.25    --  107.36 -99.00-150.00   58
  9  \w     35.00  70.00   0.50    0.25    --  107.36 -99.00-150.00   70
 10  \w    -47.00  24.00   0.50    0.10    --  -47.70  51.00 -15.00  142
 11  \w    -99.00 -58.00   0.50    0.25    -- -104.50  77.00 120.00   82
 12  \w    -62.00 -37.00   0.50    0.25    -- -104.50  57.00 150.00   50
 13  \w    -62.00 -33.00   0.50    0.25    -- -104.50  57.00 120.00   58
 14  \w    -60.00 -32.00   0.50    0.25    -- -104.50  57.00  90.00   56
 15  \w   -101.00 -33.00   0.50    0.25    -- -104.50  77.00 -30.00  136
 16  \w    -62.00 -35.00   0.50    0.25    -- -104.50  57.00 -90.00   54
 17  \w    -61.00 -33.00   0.50    0.25    -- -104.50  57.00-150.00   56
 18  \w    -62.00 -32.00   0.50    0.25    -- -104.50  57.00-180.00   60
 19  \w    -61.00 -32.00   0.50    0.25    -- -104.50  57.00-120.00   58
 20  \w   -106.00 -33.00   0.50    0.25    -- -104.50 125.00 -30.00  146
 21  \w   -169.00-104.00   0.50    0.25    -- -104.50 -57.00 -60.00  130
 22  \w   -116.00 -91.00   0.50    0.10    --  -47.70-125.00 -30.00   50
 23  \w   -119.00 -75.00   0.50    0.10    --  -47.70-125.00 -60.00   88
 24  \w   -174.00-138.00   0.50    0.25    -- -104.50 -51.00-161.00   72
 25  \w    -83.00 -36.00   0.50    0.10    --  -47.70 -51.00-161.00   94
;
_diffrn_measurement_device 'four-circle diffractometer'
_diffrn_measurement_device_type 'XtaLAB Synergy R, HyPix'
_diffrn_measurement_method '\w scans'
_diffrn_orient_matrix_type 'CrysAlisPro convention (1999,Acta A55,543-557)'
_diffrn_orient_matrix_UB_11 0.0245643000
_diffrn_orient_matrix_UB_12 0.0014551000
_diffrn_orient_matrix_UB_13 0.0988893000
_diffrn_orient_matrix_UB_21 -0.0558356000
_diffrn_orient_matrix_UB_22 -0.0756871000
_diffrn_orient_matrix_UB_23 -0.0021533000
_diffrn_orient_matrix_UB_31 0.0451030000
_diffrn_orient_matrix_UB_32 -0.0945987000
_diffrn_orient_matrix_UB_33 0.0032868000
_diffrn_radiation_monochromator mirror
_diffrn_radiation_probe x-ray
_diffrn_radiation_type 'Cu K\a'
_diffrn_radiation_wavelength 1.54184
_diffrn_reflns_av_R_equivalents 0.0218
_diffrn_reflns_av_unetI/netI 0.0186
_diffrn_reflns_Laue_measured_fraction_full 0.998
_diffrn_reflns_Laue_measured_fraction_max 0.963
_diffrn_reflns_limit_h_max 27
_diffrn_reflns_limit_h_min -25
_diffrn_reflns_limit_k_max 7
_diffrn_reflns_limit_k_min -15
_diffrn_reflns_limit_l_max 20
_diffrn_reflns_limit_l_min -20
_diffrn_reflns_number 15658
_diffrn_reflns_point_group_measured_fraction_full 0.998
_diffrn_reflns_point_group_measured_fraction_max 0.963
_diffrn_reflns_theta_full 67.684
_diffrn_reflns_theta_max 76.773
_diffrn_reflns_theta_min 4.102
_diffrn_source 'Rotating-anode X-ray tube'
_diffrn_source_type 'PhotonJet R (Cu) X-ray Source'
_exptl_absorpt_coefficient_mu 7.247
_exptl_absorpt_correction_T_max 1.00000
_exptl_absorpt_correction_T_min 0.54141
_exptl_absorpt_correction_type multi-scan
_exptl_absorpt_process_details
;
CrysAlisPro 1.171.41.121a (Rigaku Oxford Diffraction, 2021)
Empirical absorption correction using spherical harmonics,
implemented in SCALE3 ABSPACK scaling algorithm.
;
_exptl_crystal_colour orange
_exptl_crystal_colour_primary orange
_exptl_crystal_density_diffrn 1.262
_exptl_crystal_description block
_exptl_crystal_F_000 1648
_exptl_crystal_size_max 0.3
_exptl_crystal_size_mid 0.2
_exptl_crystal_size_min 0.15
_refine_diff_density_max 0.816
_refine_diff_density_min -0.470
_refine_diff_density_rms 0.079
_refine_ls_extinction_coef 0.000073(17)
_refine_ls_extinction_expression Fc^*^=kFc[1+0.001xFc^2^\l^3^/sin(2\q)]^-1/4^
_refine_ls_extinction_method 'SHELXL-2017/1 (Sheldrick 2017)'
_refine_ls_goodness_of_fit_ref 1.060
_refine_ls_hydrogen_treatment constr
_refine_ls_matrix_type full
_refine_ls_number_parameters 202
_refine_ls_number_reflns 4369
_refine_ls_number_restraints 0
_refine_ls_restrained_S_all 1.060
_refine_ls_R_factor_all 0.0351
_refine_ls_R_factor_gt 0.0337
_refine_ls_shift/su_max 0.001
_refine_ls_shift/su_mean 0.000
_refine_ls_structure_factor_coef Fsqd
_refine_ls_weighting_details 'w=1/[\s^2^(Fo^2^)+(0.0522P)^2^+8.6056P] where P=(Fo^2^+2Fc^2^)/3'
_refine_ls_weighting_scheme calc
_refine_ls_wR_factor_gt 0.0953
_refine_ls_wR_factor_ref 0.0962
_reflns_Friedel_coverage 0.000
_reflns_number_gt 4156
_reflns_number_total 4369
_reflns_threshold_expression 'I > 2\s(I)'
_cod_data_source_file d3dt02022c2.cif
_cod_data_source_block Mn1
_cod_original_cell_volume 4306.96(9)
_cod_database_code 7713442
_shelx_shelxl_version_number 2017/1
_chemical_oxdiff_formula 'C H N O Mn Br'
_shelx_space_group_comment
;
The symmetry employed for this shelxl refinement is uniquely defined
by the following loop, which should always be used as a source of
symmetry information in preference to the above space-group names.
They are only intended as comments.
;
_shelx_estimated_absorpt_t_max 0.409
_shelx_estimated_absorpt_t_min 0.220
_olex2_refinement_description
;
1. Fixed Uiso
 At 1.2 times of:
  All C(H) groups, All C(H,H) groups, All N(H) groups
 At 1.5 times of:
  All C(H,H,H) groups
2.a Ternary CH refined with riding coordinates:
 C10(H10), N2(H2), C8(H8)
2.b Secondary CH2 refined with riding coordinates:
 C5(H5a,H5b), C7(H7a,H7b), C6(H6a,H6b)
2.c Aromatic/amide H refined with riding coordinates:
 C1(H1), C3(H3), C2(H2a)
2.d Idealised Me refined as rotating group:
 C11(H11a,H11b,H11c), C12(H12a,H12b,H12c)
;
_olex2_submission_special_instructions 'No special instructions were received'
_oxdiff_exptl_absorpt_empirical_details
;
Empirical correction (ABSPACK) includes:
- Absorption correction using spherical harmonics
- Frame scaling
;
_oxdiff_exptl_absorpt_empirical_full_max 1.702
_oxdiff_exptl_absorpt_empirical_full_min 0.781

loop_
_space_group_symop_operation_xyz
'x, y, z'
'-x, y, -z+1/2'
'x+1/2, y+1/2, z'
'-x+1/2, y+1/2, -z+1/2'
'-x, -y, -z'
'x, -y, z-1/2'
'-x+1/2, -y+1/2, -z'
'x+1/2, -y+1/2, z-1/2'

loop_
_atom_site_label
_atom_site_type_symbol
_atom_site_fract_x
_atom_site_fract_y
_atom_site_fract_z
_atom_site_U_iso_or_equiv
_atom_site_adp_type
_atom_site_occupancy
_atom_site_site_symmetry_order
_atom_site_calc_flag
_atom_site_refinement_flags_posn
_atom_site_refinement_flags_adp
_atom_site_refinement_flags_occupancy
_atom_site_disorder_assembly
_atom_site_disorder_group
Br1 Br 0.34446(2) 0.10789(2) 0.23954(2) 0.03579(10) Uani 1 1 d . . . . .
Mn1 Mn 0.33971(2) 0.28975(3) 0.29820(2) 0.02534(11) Uani 1 1 d . . . . .
N1 N 0.31212(10) 0.34106(15) 0.17396(13) 0.0275(4) Uani 1 1 d . . . . .
O1 O 0.33904(10) 0.50261(16) 0.36554(14) 0.0449(5) Uani 1 1 d . . . . .
C13 C 0.33743(12) 0.4201(2) 0.33867(16) 0.0324(5) Uani 1 1 d . . . . .
C1 C 0.35334(14) 0.3518(2) 0.13060(17) 0.0339(5) Uani 1 1 d . . . . .
H1 H 0.398961 0.338378 0.159397 0.041 Uiso 1 1 calc R U . . .
C5 C 0.14873(16) 0.4059(2) 0.00061(19) 0.0447(7) Uani 1 1 d . . . . .
H5A H 0.130829 0.347441 -0.040416 0.054 Uiso 1 1 calc R U . . .
H5B H 0.142181 0.471844 -0.032925 0.054 Uiso 1 1 calc R U . . .
C14 C 0.42738(14) 0.3011(2) 0.32202(17) 0.0375(6) Uani 1 1 d . . . . .
C10 C 0.19922(13) 0.2476(2) 0.31327(17) 0.0339(5) Uani 1 1 d . . . . .
H10 H 0.151205 0.249429 0.277499 0.041 Uiso 1 1 calc R U . . .
C7 C 0.13372(14) 0.3291(3) 0.13115(19) 0.0426(6) Uani 1 1 d . . . . .
H7A H 0.105997 0.331132 0.166957 0.051 Uiso 1 1 calc R U . . .
H7B H 0.129280 0.258496 0.104618 0.051 Uiso 1 1 calc R U . . .
C6 C 0.11010(16) 0.4125(3) 0.0609(2) 0.0479(7) Uani 1 1 d . . . . .
H6A H 0.115852 0.483182 0.087448 0.057 Uiso 1 1 calc R U . . .
H6B H 0.062635 0.402147 0.027614 0.057 Uiso 1 1 calc R U . . .
C3 C 0.26517(16) 0.3993(2) 0.00293(18) 0.0401(6) Uani 1 1 d . . . . .
H3 H 0.249229 0.418555 -0.056033 0.048 Uiso 1 1 calc R U . . .
N2 N 0.23663(10) 0.26597(16) 0.25406(13) 0.0270(4) Uani 1 1 d . . . . .
H2 H 0.230015 0.199305 0.220192 0.032 Uiso 1 1 calc R U . . .
C2 C 0.33110(16) 0.3817(2) 0.04556(18) 0.0395(6) Uani 1 1 d . . . . .
H2A H 0.361247 0.390188 0.016624 0.047 Uiso 1 1 calc R U . . .
C11 C 0.21467(15) 0.1384(2) 0.3525(2) 0.0432(6) Uani 1 1 d . . . . .
H11A H 0.205648 0.086023 0.306533 0.065 Uiso 1 1 calc R U . . .
H11B H 0.187129 0.123952 0.386514 0.065 Uiso 1 1 calc R U . . .
H11C H 0.261212 0.134761 0.389578 0.065 Uiso 1 1 calc R U . . .
O3 O 0.38034(12) 0.2022(2) 0.47360(13) 0.0530(6) Uani 1 1 d . . . . .
C12 C 0.21207(15) 0.3334(2) 0.38101(19) 0.0417(6) Uani 1 1 d . . . . .
H12A H 0.258172 0.330343 0.419836 0.063 Uiso 1 1 calc R U . . .
H12B H 0.183256 0.322808 0.413935 0.063 Uiso 1 1 calc R U . . .
H12C H 0.203057 0.402315 0.352858 0.063 Uiso 1 1 calc R U . . .
C15 C 0.36191(13) 0.2354(2) 0.40490(17) 0.0353(5) Uani 1 1 d . . . . .
C4 C 0.22163(14) 0.38852(19) 0.04680(16) 0.0343(6) Uani 1 1 d . . . . .
O2 O 0.48316(10) 0.3060(2) 0.34011(16) 0.0585(6) Uani 1 1 d . . . . .
C8 C 0.20522(12) 0.34829(19) 0.18728(15) 0.0293(5) Uani 1 1 d . . . . .
H8 H 0.207181 0.416503 0.217948 0.035 Uiso 1 1 calc R U . . .
C9 C 0.24735(12) 0.35974(18) 0.13266(15) 0.0281(5) Uani 1 1 d . . . . .

loop_
_atom_site_aniso_label
_atom_site_aniso_U_11
_atom_site_aniso_U_22
_atom_site_aniso_U_33
_atom_site_aniso_U_23
_atom_site_aniso_U_13
_atom_site_aniso_U_12
Br1 0.04455(17) 0.02793(15) 0.03874(16) 0.00104(10) 0.01964(12) 0.00513(10)
Mn1 0.0284(2) 0.0271(2) 0.02342(19) -0.00001(13) 0.01276(15) -0.00084(14)
N1 0.0373(11) 0.0228(9) 0.0273(9) -0.0009(7) 0.0176(8) -0.0013(8)
O1 0.0503(12) 0.0351(10) 0.0493(12) -0.0133(9) 0.0177(9) -0.0077(9)
C13 0.0315(12) 0.0406(14) 0.0273(12) -0.0007(10) 0.0131(10) -0.0031(10)
C1 0.0423(14) 0.0324(13) 0.0342(13) 0.0005(10) 0.0226(11) -0.0023(10)
C5 0.0529(17) 0.0448(16) 0.0315(13) 0.0024(11) 0.0092(13) 0.0118(13)
C14 0.0413(15) 0.0429(15) 0.0326(13) -0.0009(11) 0.0185(11) -0.0021(11)
C10 0.0320(12) 0.0367(14) 0.0382(13) 0.0061(11) 0.0187(11) -0.0010(10)
C7 0.0356(14) 0.0493(16) 0.0406(15) 0.0044(13) 0.0110(12) 0.0033(12)
C6 0.0470(16) 0.0530(18) 0.0393(15) 0.0048(13) 0.0101(13) 0.0162(14)
C3 0.0669(19) 0.0296(13) 0.0278(12) 0.0026(10) 0.0218(13) 0.0023(12)
N2 0.0293(10) 0.0267(10) 0.0277(10) -0.0001(8) 0.0134(8) 0.0002(8)
C2 0.0574(17) 0.0346(13) 0.0366(14) 0.0027(11) 0.0291(13) -0.0019(12)
C11 0.0503(16) 0.0365(14) 0.0487(16) 0.0091(12) 0.0252(14) -0.0064(12)
O3 0.0551(13) 0.0700(15) 0.0328(11) 0.0141(10) 0.0145(9) -0.0003(11)
C12 0.0552(17) 0.0405(15) 0.0432(15) 0.0039(12) 0.0342(14) 0.0078(13)
C15 0.0339(13) 0.0417(14) 0.0328(13) 0.0011(11) 0.0152(11) -0.0012(11)
C4 0.0507(15) 0.0237(12) 0.0280(12) -0.0006(9) 0.0136(11) 0.0047(10)
O2 0.0301(11) 0.0896(18) 0.0587(14) 0.0007(13) 0.0196(10) -0.0035(11)
C8 0.0339(12) 0.0273(11) 0.0284(11) 0.0003(9) 0.0132(10) 0.0038(9)
C9 0.0390(13) 0.0200(10) 0.0265(11) -0.0018(9) 0.0134(10) 0.0011(9)

loop_
_atom_type_symbol
_atom_type_description
_atom_type_scat_dispersion_real
_atom_type_scat_dispersion_imag
_atom_type_scat_source
C C 0.0181 0.0091 'International Tables Vol C Tables 4.2.6.8 and 6.1.1.4'
H H 0.0000 0.0000 'International Tables Vol C Tables 4.2.6.8 and 6.1.1.4'
Br Br -0.6763 1.2805 'International Tables Vol C Tables 4.2.6.8 and 6.1.1.4'
Mn Mn -0.5299 2.8052 'International Tables Vol C Tables 4.2.6.8 and 6.1.1.4'
N N 0.0311 0.0180 'International Tables Vol C Tables 4.2.6.8 and 6.1.1.4'
O O 0.0492 0.0322 'International Tables Vol C Tables 4.2.6.8 and 6.1.1.4'

loop_
_geom_angle_atom_site_label_1
_geom_angle_atom_site_label_2
_geom_angle_atom_site_label_3
_geom_angle
_geom_angle_site_symmetry_1
_geom_angle_site_symmetry_3
_geom_angle_publ_flag
N1 Mn1 Br1 86.42(6) . . ?
N1 Mn1 N2 78.74(8) . . ?
C13 Mn1 Br1 178.75(8) . . ?
C13 Mn1 N1 92.79(10) . . ?
C13 Mn1 C14 90.76(12) . . ?
C13 Mn1 N2 95.38(10) . . ?
C13 Mn1 C15 90.96(12) . . ?
C14 Mn1 Br1 88.35(9) . . ?
C14 Mn1 N1 95.71(10) . . ?
C14 Mn1 N2 171.89(10) . . ?
N2 Mn1 Br1 85.43(6) . . ?
C15 Mn1 Br1 89.85(9) . . ?
C15 Mn1 N1 175.94(11) . . ?
C15 Mn1 C14 85.78(12) . . ?
C15 Mn1 N2 99.37(10) . . ?
C1 N1 Mn1 124.52(18) . . ?
C1 N1 C9 118.9(2) . . ?
C9 N1 Mn1 116.48(15) . . ?
O1 C13 Mn1 176.9(2) . . ?
N1 C1 H1 119.1 . . ?
N1 C1 C2 121.7(3) . . ?
C2 C1 H1 119.1 . . ?
H5A C5 H5B 107.7 . . ?
C6 C5 H5A 108.9 . . ?
C6 C5 H5B 108.9 . . ?
C4 C5 H5A 108.9 . . ?
C4 C5 H5B 108.9 . . ?
C4 C5 C6 113.5(2) . . ?
O2 C14 Mn1 177.2(3) . . ?
N2 C10 H10 107.5 . . ?
N2 C10 C11 109.6(2) . . ?
N2 C10 C12 112.1(2) . . ?
C11 C10 H10 107.5 . . ?
C11 C10 C12 112.5(2) . . ?
C12 C10 H10 107.5 . . ?
H7A C7 H7B 108.1 . . ?
C6 C7 H7A 109.6 . . ?
C6 C7 H7B 109.6 . . ?
C8 C7 H7A 109.6 . . ?
C8 C7 H7B 109.6 . . ?
C8 C7 C6 110.4(3) . . ?
C5 C6 H6A 109.5 . . ?
C5 C6 H6B 109.5 . . ?
C7 C6 C5 110.7(2) . . ?
C7 C6 H6A 109.5 . . ?
C7 C6 H6B 109.5 . . ?
H6A C6 H6B 108.1 . . ?
C2 C3 H3 120.2 . . ?
C2 C3 C4 119.5(2) . . ?
C4 C3 H3 120.2 . . ?
Mn1 N2 H2 103.7 . . ?
C10 N2 Mn1 123.29(16) . . ?
C10 N2 H2 103.7 . . ?
C8 N2 Mn1 107.54(14) . . ?
C8 N2 C10 112.64(18) . . ?
C8 N2 H2 103.7 . . ?
C1 C2 H2A 120.2 . . ?
C3 C2 C1 119.6(3) . . ?
C3 C2 H2A 120.2 . . ?
C10 C11 H11A 109.5 . . ?
C10 C11 H11B 109.5 . . ?
C10 C11 H11C 109.5 . . ?
H11A C11 H11B 109.5 . . ?
H11A C11 H11C 109.5 . . ?
H11B C11 H11C 109.5 . . ?
C10 C12 H12A 109.5 . . ?
C10 C12 H12B 109.5 . . ?
C10 C12 H12C 109.5 . . ?
H12A C12 H12B 109.5 . . ?
H12A C12 H12C 109.5 . . ?
H12B C12 H12C 109.5 . . ?
O3 C15 Mn1 175.4(2) . . ?
C3 C4 C5 120.3(2) . . ?
C9 C4 C5 121.7(3) . . ?
C9 C4 C3 118.0(3) . . ?
C7 C8 H8 107.5 . . ?
N2 C8 C7 115.9(2) . . ?
N2 C8 H8 107.5 . . ?
N2 C8 C9 107.50(19) . . ?
C9 C8 C7 110.6(2) . . ?
C9 C8 H8 107.5 . . ?
N1 C9 C4 122.3(2) . . ?
N1 C9 C8 115.0(2) . . ?
C4 C9 C8 122.7(2) . . ?

loop_
_geom_bond_atom_site_label_1
_geom_bond_atom_site_label_2
_geom_bond_distance
_geom_bond_site_symmetry_2
_geom_bond_publ_flag
Br1 Mn1 2.5275(4) . ?
Mn1 N1 2.046(2) . ?
Mn1 C13 1.797(3) . ?
Mn1 C14 1.809(3) . ?
Mn1 N2 2.116(2) . ?
Mn1 C15 1.806(3) . ?
N1 C1 1.346(3) . ?
N1 C9 1.349(3) . ?
O1 C13 1.137(3) . ?
C1 H1 0.9500 . ?
C1 C2 1.378(4) . ?
C5 H5A 0.9900 . ?
C5 H5B 0.9900 . ?
C5 C6 1.527(4) . ?
C5 C4 1.510(4) . ?
C14 O2 1.142(4) . ?
C10 H10 1.0000 . ?
C10 N2 1.507(3) . ?
C10 C11 1.520(4) . ?
C10 C12 1.523(4) . ?
C7 H7A 0.9900 . ?
C7 H7B 0.9900 . ?
C7 C6 1.526(4) . ?
C7 C8 1.520(4) . ?
C6 H6A 0.9900 . ?
C6 H6B 0.9900 . ?
C3 H3 0.9500 . ?
C3 C2 1.371(5) . ?
C3 C4 1.396(4) . ?
N2 H2 1.0000 . ?
N2 C8 1.502(3) . ?
C2 H2A 0.9500 . ?
C11 H11A 0.9800 . ?
C11 H11B 0.9800 . ?
C11 H11C 0.9800 . ?
O3 C15 1.150(3) . ?
C12 H12A 0.9800 . ?
C12 H12B 0.9800 . ?
C12 H12C 0.9800 . ?
C4 C9 1.386(3) . ?
C8 H8 1.0000 . ?
C8 C9 1.514(3) . ?

loop_
_geom_torsion_atom_site_label_1
_geom_torsion_atom_site_label_2
_geom_torsion_atom_site_label_3
_geom_torsion_atom_site_label_4
_geom_torsion
_geom_torsion_site_symmetry_1
_geom_torsion_site_symmetry_2
_geom_torsion_site_symmetry_3
_geom_torsion_site_symmetry_4
_geom_torsion_publ_flag
Mn1 N1 C1 C2 176.68(19) . . . . ?
Mn1 N1 C9 C4 -175.95(18) . . . . ?
Mn1 N1 C9 C8 4.8(3) . . . . ?
Mn1 N2 C8 C7 164.91(18) . . . . ?
Mn1 N2 C8 C9 40.6(2) . . . . ?
N1 C1 C2 C3 -1.3(4) . . . . ?
C1 N1 C9 C4 0.7(3) . . . . ?
C1 N1 C9 C8 -178.5(2) . . . . ?
C5 C4 C9 N1 178.0(2) . . . . ?
C5 C4 C9 C8 -2.8(4) . . . . ?
C10 N2 C8 C7 -56.0(3) . . . . ?
C10 N2 C8 C9 179.69(19) . . . . ?
C7 C8 C9 N1 -158.3(2) . . . . ?
C7 C8 C9 C4 22.5(3) . . . . ?
C6 C5 C4 C3 -168.6(3) . . . . ?
C6 C5 C4 C9 12.7(4) . . . . ?
C6 C7 C8 N2 -174.5(2) . . . . ?
C6 C7 C8 C9 -51.8(3) . . . . ?
C3 C4 C9 N1 -0.7(4) . . . . ?
C3 C4 C9 C8 178.5(2) . . . . ?
N2 C8 C9 N1 -30.8(3) . . . . ?
N2 C8 C9 C4 149.9(2) . . . . ?
C2 C3 C4 C5 -179.1(2) . . . . ?
C2 C3 C4 C9 -0.3(4) . . . . ?
C11 C10 N2 Mn1 -71.8(3) . . . . ?
C11 C10 N2 C8 156.6(2) . . . . ?
C12 C10 N2 Mn1 53.9(3) . . . . ?
C12 C10 N2 C8 -77.8(3) . . . . ?
C4 C5 C6 C7 -42.1(4) . . . . ?
C4 C3 C2 C1 1.3(4) . . . . ?
C8 C7 C6 C5 63.4(3) . . . . ?
C9 N1 C1 C2 0.3(4) . . . . ?
